data_7008555
loop_
_publ_author_name
'Hawkeswood, Sarah'
'Stephan, Douglas W.'

_publ_section_title
;
 Syntheses and reactions of the bis-boryloxide O(Bpin)2(pin = O2C2Me4).
;
_journal_issue 12
_journal_name_full 'Dalton transactions (Cambridge, England : 2003)'
_journal_page_first 2182
_journal_page_last 2187
_journal_paper_doi 10.1039/b504246a
_journal_year 2005
_chemical_formula_sum 'C30 H65 B3 N O8 P'
_chemical_formula_weight 631.23
_space_group_IT_number 2
_symmetry_cell_setting triclinic
_symmetry_space_group_name_Hall '-P 1'
_symmetry_space_group_name_H-M 'P -1'
_atom_sites_solution_hydrogens geom
_atom_sites_solution_primary direct
_atom_sites_solution_secondary difmap
_audit_creation_method SHELXL-97
_cell_angle_alpha 94.422(6)
_cell_angle_beta 104.550(6)
_cell_angle_gamma 106.244(6)
_cell_formula_units_Z 2
_cell_length_a 10.752(3)
_cell_length_b 13.737(4)
_cell_length_c 14.181(4)
_cell_measurement_temperature 296(2)
_cell_measurement_theta_max 25.0
_cell_measurement_theta_min 2.0
_cell_volume 1921.8(10)
_computing_structure_refinement 'SHELXL-97 (Sheldrick, 1997)'
_computing_structure_solution 'SHELXS-97 (Sheldrick, 1990)'
_diffrn_ambient_temperature 296(2)
_diffrn_measured_fraction_theta_full 0.986
_diffrn_measured_fraction_theta_max 0.986
_diffrn_radiation_monochromator graphite
_diffrn_radiation_source 'fine-focus sealed tube'
_diffrn_radiation_type MoK\a
_diffrn_radiation_wavelength 0.71073
_diffrn_reflns_av_R_equivalents 0.1040
_diffrn_reflns_av_sigmaI/netI 0.3611
_diffrn_reflns_limit_h_max 11
_diffrn_reflns_limit_h_min -11
_diffrn_reflns_limit_k_max 15
_diffrn_reflns_limit_k_min -14
_diffrn_reflns_limit_l_max 15
_diffrn_reflns_limit_l_min -9
_diffrn_reflns_number 8994
_diffrn_reflns_theta_full 23.32
_diffrn_reflns_theta_max 23.32
_diffrn_reflns_theta_min 1.50
_exptl_absorpt_coefficient_mu 0.114
_exptl_absorpt_correction_type none
_exptl_crystal_density_diffrn 1.091
_exptl_crystal_density_method 'not measured'
_exptl_crystal_F_000 692
_exptl_crystal_size_max 0.30
_exptl_crystal_size_mid 0.27
_exptl_crystal_size_min 0.22
_refine_diff_density_max 0.178
_refine_diff_density_min -0.553
_refine_diff_density_rms 0.056
_refine_ls_extinction_method none
_refine_ls_goodness_of_fit_ref 0.843
_refine_ls_hydrogen_treatment mixed
_refine_ls_matrix_type full
_refine_ls_number_parameters 394
_refine_ls_number_reflns 5469
_refine_ls_number_restraints 0
_refine_ls_restrained_S_all 0.843
_refine_ls_R_factor_all 0.2470
_refine_ls_R_factor_gt 0.0854
_refine_ls_shift/su_max 0.000
_refine_ls_shift/su_mean 0.000
_refine_ls_structure_factor_coef Fsqd
_refine_ls_weighting_details 'calc w=1/[\s^2^(Fo^2^)+(0.0585P)^2^+0.0000P] where P=(Fo^2^+2Fc^2^)/3'
_refine_ls_weighting_scheme calc
_refine_ls_wR_factor_gt 0.1554
_refine_ls_wR_factor_ref 0.1984
_reflns_number_gt 1562
_reflns_number_total 5469
_reflns_threshold_expression >2sigma(I)
_cod_data_source_file b504246a.txt
_cod_data_source_block '[tBu3PNH2][(BpinO)2Bpin]'
_cod_original_cell_volume 1921.9(9)
_cod_original_sg_symbol_H-M P-1
_cod_database_code 7008555

loop_
_symmetry_equiv_pos_as_xyz
'x, y, z'
'-x, -y, -z'

loop_
_atom_site_label
_atom_site_type_symbol
_atom_site_fract_x
_atom_site_fract_y
_atom_site_fract_z
_atom_site_U_iso_or_equiv
_atom_site_adp_type
_atom_site_occupancy
_atom_site_symmetry_multiplicity
_atom_site_calc_flag
_atom_site_refinement_flags
_atom_site_disorder_assembly
_atom_site_disorder_group
P1 P 0.2990(2) 0.31408(16) 0.22742(15) 0.0558(6) Uani 1 1 d . . .
N1 N 0.1706(6) 0.3559(5) 0.1808(4) 0.0588(19) Uani 1 1 d . . .
H1A H 0.133(6) 0.387(5) 0.228(5) 0.071 Uiso 1 1 d . . .
H1B H 0.075(6) 0.298(5) 0.158(4) 0.071 Uiso 1 1 d . . .
C1 C 0.2933(8) 0.2787(7) 0.3516(7) 0.073(3) Uani 1 1 d . . .
C2 C 0.1511(8) 0.2213(6) 0.3516(6) 0.094(3) Uani 1 1 d . . .
H2A H 0.1518 0.2033 0.4157 0.140 Uiso 1 1 calc R . .
H2B H 0.1168 0.1600 0.3034 0.140 Uiso 1 1 calc R . .
H2C H 0.0944 0.2641 0.3355 0.140 Uiso 1 1 calc R . .
C3 C 0.3889(8) 0.2142(6) 0.3904(5) 0.092(3) Uani 1 1 d . . .
H3A H 0.3810 0.1977 0.4536 0.138 Uiso 1 1 calc R . .
H3B H 0.4807 0.2534 0.3966 0.138 Uiso 1 1 calc R . .
H3C H 0.3639 0.1520 0.3447 0.138 Uiso 1 1 calc R . .
C4 C 0.3362(8) 0.3782(6) 0.4291(5) 0.092(3) Uani 1 1 d . . .
H4A H 0.3335 0.3596 0.4926 0.138 Uiso 1 1 calc R . .
H4B H 0.2751 0.4171 0.4094 0.138 Uiso 1 1 calc R . .
H4C H 0.4263 0.4189 0.4328 0.138 Uiso 1 1 calc R . .
C5 C 0.2799(8) 0.2036(7) 0.1366(7) 0.077(3) Uani 1 1 d . . .
C6 C 0.4065(8) 0.1714(6) 0.1504(6) 0.103(3) Uani 1 1 d . . .
H6A H 0.3899 0.1136 0.1013 0.154 Uiso 1 1 calc R . .
H6B H 0.4308 0.1529 0.2149 0.154 Uiso 1 1 calc R . .
H6C H 0.4791 0.2275 0.1439 0.154 Uiso 1 1 calc R . .
C7 C 0.2384(8) 0.2275(7) 0.0313(6) 0.115(4) Uani 1 1 d . . .
H7A H 0.2287 0.1694 -0.0152 0.173 Uiso 1 1 calc R . .
H7B H 0.3065 0.2862 0.0236 0.173 Uiso 1 1 calc R . .
H7C H 0.1539 0.2418 0.0198 0.173 Uiso 1 1 calc R . .
C8 C 0.1625(9) 0.1104(6) 0.1432(6) 0.109(3) Uani 1 1 d . . .
H8A H 0.1526 0.0527 0.0961 0.164 Uiso 1 1 calc R . .
H8B H 0.0800 0.1279 0.1292 0.164 Uiso 1 1 calc R . .
H8C H 0.1822 0.0931 0.2085 0.164 Uiso 1 1 calc R . .
C9 C 0.4493(7) 0.4253(6) 0.2355(6) 0.062(2) Uani 1 1 d . . .
C10 C 0.4287(7) 0.5257(5) 0.2735(6) 0.088(3) Uani 1 1 d . . .
H10A H 0.5068 0.5824 0.2769 0.131 Uiso 1 1 calc R . .
H10B H 0.4161 0.5228 0.3380 0.131 Uiso 1 1 calc R . .
H10C H 0.3504 0.5346 0.2293 0.131 Uiso 1 1 calc R . .
C11 C 0.5809(7) 0.4125(6) 0.3043(6) 0.083(3) Uani 1 1 d . . .
H11A H 0.6568 0.4706 0.3067 0.124 Uiso 1 1 calc R . .
H11B H 0.5949 0.3509 0.2787 0.124 Uiso 1 1 calc R . .
H11C H 0.5715 0.4082 0.3695 0.124 Uiso 1 1 calc R . .
C12 C 0.4710(8) 0.4373(6) 0.1337(6) 0.088(3) Uani 1 1 d . . .
H12A H 0.5492 0.4951 0.1402 0.132 Uiso 1 1 calc R . .
H12B H 0.3931 0.4482 0.0909 0.132 Uiso 1 1 calc R . .
H12C H 0.4844 0.3762 0.1063 0.132 Uiso 1 1 calc R . .
B1 B -0.1731(8) 0.2937(7) 0.1910(6) 0.046(2) Uani 1 1 d . . .
B2 B -0.0197(9) 0.4724(7) 0.2894(6) 0.044(2) Uani 1 1 d . . .
B3 B -0.2508(9) 0.1462(8) 0.2804(7) 0.052(2) Uani 1 1 d . . .
O1 O -0.1211(4) 0.2347(3) 0.1256(3) 0.0465(13) Uani 1 1 d . . .
O2 O -0.2691(4) 0.3314(3) 0.1242(4) 0.0494(13) Uani 1 1 d . . .
O3 O -0.0545(4) 0.3745(4) 0.2548(3) 0.0617(15) Uani 1 1 d . . .
O4 O 0.1117(5) 0.5331(4) 0.3103(4) 0.0640(15) Uani 1 1 d . . .
O5 O -0.0994(5) 0.5275(4) 0.3126(4) 0.0738(17) Uani 1 1 d . . .
O6 O -0.2415(5) 0.2353(4) 0.2546(3) 0.0621(15) Uani 1 1 d . . .
O7 O -0.1771(6) 0.0830(4) 0.2738(4) 0.098(2) Uani 1 1 d . . .
O8 O -0.3486(7) 0.0987(5) 0.3257(5) 0.121(3) Uani 1 1 d . . .
C13 C -0.2087(7) 0.2161(6) 0.0294(5) 0.054(2) Uani 1 1 d . . .
C14 C -0.3243(7) 0.1173(5) 0.0174(5) 0.069(2) Uani 1 1 d . . .
H14A H -0.3727 0.1248 0.0645 0.103 Uiso 1 1 calc R . .
H14B H -0.2883 0.0612 0.0283 0.103 Uiso 1 1 calc R . .
H14C H -0.3845 0.1036 -0.0482 0.103 Uiso 1 1 calc R . .
C15 C -0.1336(7) 0.2035(6) -0.0473(5) 0.077(3) Uani 1 1 d . . .
H15A H -0.0613 0.2656 -0.0408 0.116 Uiso 1 1 calc R . .
H15B H -0.1952 0.1894 -0.1124 0.116 Uiso 1 1 calc R . .
H15C H -0.0972 0.1476 -0.0366 0.116 Uiso 1 1 calc R . .
C16 C -0.2564(7) 0.3140(5) 0.0278(5) 0.051(2) Uani 1 1 d . . .
C17 C -0.3917(6) 0.2999(5) -0.0470(5) 0.067(2) Uani 1 1 d . . .
H17A H -0.4587 0.2418 -0.0372 0.101 Uiso 1 1 calc R . .
H17B H -0.3835 0.2886 -0.1125 0.101 Uiso 1 1 calc R . .
H17C H -0.4181 0.3605 -0.0385 0.101 Uiso 1 1 calc R . .
C18 C -0.1525(7) 0.4077(5) 0.0117(5) 0.076(2) Uani 1 1 d . . .
H18A H -0.0663 0.4176 0.0581 0.114 Uiso 1 1 calc R . .
H18B H -0.1806 0.4674 0.0210 0.114 Uiso 1 1 calc R . .
H18C H -0.1454 0.3973 -0.0542 0.114 Uiso 1 1 calc R . .
C19 C 0.1280(10) 0.6319(7) 0.3641(8) 0.086(3) Uani 1 1 d . . .
C20 C 0.2265(9) 0.7156(6) 0.3341(7) 0.125(4) Uani 1 1 d . . .
H20A H 0.1932 0.7170 0.2649 0.187 Uiso 1 1 calc R . .
H20B H 0.3122 0.7030 0.3472 0.187 Uiso 1 1 calc R . .
H20C H 0.2372 0.7805 0.3710 0.187 Uiso 1 1 calc R . .
C21 C 0.1775(10) 0.6243(7) 0.4730(7) 0.131(4) Uani 1 1 d . . .
H21A H 0.2689 0.6224 0.4882 0.196 Uiso 1 1 calc R . .
H21B H 0.1209 0.5628 0.4868 0.196 Uiso 1 1 calc R . .
H21C H 0.1740 0.6829 0.5124 0.196 Uiso 1 1 calc R . .
C22 C -0.0207(10) 0.6333(6) 0.3360(7) 0.077(3) Uani 1 1 d . . .
C23 C -0.0597(9) 0.6781(7) 0.2413(7) 0.129(4) Uani 1 1 d . . .
H23A H -0.0321 0.6468 0.1905 0.194 Uiso 1 1 calc R . .
H23B H -0.0154 0.7509 0.2536 0.194 Uiso 1 1 calc R . .
H23C H -0.1558 0.6647 0.2203 0.194 Uiso 1 1 calc R . .
C24 C -0.0629(9) 0.6844(7) 0.4133(7) 0.133(4) Uani 1 1 d . . .
H24A H -0.1553 0.6822 0.3875 0.200 Uiso 1 1 calc R . .
H24B H -0.0064 0.7546 0.4327 0.200 Uiso 1 1 calc R . .
H24C H -0.0541 0.6495 0.4695 0.200 Uiso 1 1 calc R . .
C25 C -0.2319(10) -0.0140(7) 0.3029(7) 0.080(3) Uani 1 1 d . . .
C26 C -0.2934(11) -0.0919(7) 0.2131(7) 0.154(5) Uani 1 1 d . . .
H26A H -0.3698 -0.0775 0.1722 0.231 Uiso 1 1 calc R . .
H26B H -0.3222 -0.1587 0.2313 0.231 Uiso 1 1 calc R . .
H26C H -0.2280 -0.0903 0.1775 0.231 Uiso 1 1 calc R . .
C27 C -0.1159(11) -0.0410(8) 0.3657(8) 0.177(6) Uani 1 1 d . . .
H27A H -0.1493 -0.1050 0.3879 0.266 Uiso 1 1 calc R . .
H27B H -0.0688 0.0120 0.4218 0.266 Uiso 1 1 calc R . .
H27C H -0.0553 -0.0475 0.3279 0.266 Uiso 1 1 calc R . .
C28 C -0.3329(11) 0.0053(7) 0.3542(7) 0.083(3) Uani 1 1 d . . .
C29 C -0.4681(12) -0.0754(9) 0.3239(10) 0.193(6) Uani 1 1 d . . .
H29A H -0.4986 -0.0928 0.2533 0.289 Uiso 1 1 calc R . .
H29B H -0.5317 -0.0497 0.3465 0.289 Uiso 1 1 calc R . .
H29C H -0.4608 -0.1354 0.3524 0.289 Uiso 1 1 calc R . .
C30 C -0.2780(13) 0.0293(8) 0.4641(8) 0.192(6) Uani 1 1 d . . .
H30A H -0.1892 0.0784 0.4818 0.288 Uiso 1 1 calc R . .
H30B H -0.2731 -0.0324 0.4901 0.288 Uiso 1 1 calc R . .
H30C H -0.3364 0.0574 0.4910 0.288 Uiso 1 1 calc R . .

loop_
_atom_site_aniso_label
_atom_site_aniso_U_11
_atom_site_aniso_U_22
_atom_site_aniso_U_33
_atom_site_aniso_U_23
_atom_site_aniso_U_13
_atom_site_aniso_U_12
P1 0.0412(13) 0.0639(15) 0.0661(16) 0.0104(12) 0.0134(10) 0.0240(12)
N1 0.040(4) 0.087(6) 0.057(5) 0.013(4) 0.014(3) 0.030(4)
C1 0.032(5) 0.100(8) 0.094(7) 0.021(6) 0.017(5) 0.031(6)
C2 0.064(7) 0.105(8) 0.102(8) 0.011(6) 0.031(5) 0.005(6)
C3 0.101(8) 0.106(7) 0.072(7) 0.041(6) 0.013(5) 0.038(6)
C4 0.099(7) 0.112(8) 0.053(6) -0.012(6) 0.015(5) 0.027(6)
C5 0.048(6) 0.080(7) 0.100(8) -0.013(6) 0.016(5) 0.028(5)
C6 0.072(7) 0.091(7) 0.145(9) -0.018(6) 0.026(6) 0.038(6)
C7 0.089(8) 0.178(11) 0.078(8) -0.028(7) 0.012(6) 0.064(8)
C8 0.095(8) 0.088(7) 0.129(9) -0.026(6) 0.027(6) 0.018(7)
C9 0.045(5) 0.065(6) 0.076(7) 0.006(5) 0.019(4) 0.020(5)
C10 0.070(6) 0.061(6) 0.136(8) 0.019(6) 0.044(6) 0.013(5)
C11 0.051(6) 0.083(7) 0.116(8) 0.015(6) 0.040(5) 0.012(5)
C12 0.090(7) 0.095(7) 0.114(8) 0.041(6) 0.057(6) 0.054(6)
B1 0.038(6) 0.052(6) 0.054(7) 0.007(5) 0.014(5) 0.021(5)
B2 0.037(6) 0.052(6) 0.046(6) 0.000(5) 0.016(4) 0.017(5)
B3 0.036(6) 0.053(7) 0.064(7) -0.006(5) 0.014(5) 0.013(6)
O1 0.042(3) 0.058(3) 0.046(3) 0.010(2) 0.013(2) 0.024(3)
O2 0.047(3) 0.053(3) 0.053(4) 0.010(3) 0.010(3) 0.027(3)
O3 0.049(3) 0.058(4) 0.070(4) -0.010(3) 0.001(3) 0.022(3)
O4 0.044(4) 0.053(3) 0.085(4) -0.009(3) 0.011(3) 0.010(3)
O5 0.062(4) 0.056(4) 0.110(5) -0.006(3) 0.039(3) 0.019(3)
O6 0.077(4) 0.059(4) 0.076(4) 0.028(3) 0.044(3) 0.037(3)
O7 0.118(6) 0.068(4) 0.146(6) 0.047(4) 0.063(4) 0.057(4)
O8 0.144(6) 0.113(5) 0.187(7) 0.100(5) 0.120(5) 0.082(5)
C13 0.046(5) 0.068(6) 0.046(6) 0.002(4) 0.005(4) 0.022(5)
C14 0.059(6) 0.062(6) 0.066(6) -0.003(4) -0.005(4) 0.014(5)
C15 0.083(7) 0.105(7) 0.051(6) 0.006(5) 0.021(5) 0.041(6)
C16 0.042(5) 0.057(5) 0.047(6) 0.009(4) 0.002(4) 0.014(4)
C17 0.063(6) 0.078(6) 0.066(6) 0.024(4) 0.011(4) 0.035(5)
C18 0.066(6) 0.069(6) 0.083(7) 0.021(5) 0.016(5) 0.007(5)
C19 0.072(8) 0.072(8) 0.106(9) -0.020(6) 0.024(6) 0.018(6)
C20 0.091(8) 0.071(7) 0.208(12) 0.004(7) 0.087(8) -0.016(6)
C21 0.172(11) 0.110(9) 0.086(9) -0.004(6) -0.006(7) 0.048(8)
C22 0.095(8) 0.041(6) 0.108(8) 0.010(6) 0.046(6) 0.024(6)
C23 0.129(10) 0.088(8) 0.169(12) 0.053(8) 0.020(8) 0.043(7)
C24 0.129(10) 0.088(8) 0.200(12) -0.023(8) 0.095(9) 0.029(7)
C25 0.094(8) 0.061(7) 0.081(8) 0.029(6) 0.004(6) 0.031(6)
C26 0.199(13) 0.092(8) 0.125(10) -0.040(8) 0.037(9) -0.004(8)
C27 0.159(12) 0.180(13) 0.216(14) 0.083(11) 0.027(10) 0.099(11)
C28 0.110(9) 0.069(7) 0.072(8) 0.023(6) 0.037(6) 0.019(7)
C29 0.132(12) 0.142(12) 0.272(17) 0.021(11) 0.087(11) -0.030(10)
C30 0.36(2) 0.142(11) 0.088(11) 0.036(8) 0.073(11) 0.079(12)

loop_
_atom_type_symbol
_atom_type_description
_atom_type_scat_dispersion_real
_atom_type_scat_dispersion_imag
_atom_type_scat_source
C C 0.0033 0.0016 'International Tables Vol C Tables 4.2.6.8 and 6.1.1.4'
H H 0.0000 0.0000 'International Tables Vol C Tables 4.2.6.8 and 6.1.1.4'
B B 0.0013 0.0007 'International Tables Vol C Tables 4.2.6.8 and 6.1.1.4'
N N 0.0061 0.0033 'International Tables Vol C Tables 4.2.6.8 and 6.1.1.4'
O O 0.0106 0.0060 'International Tables Vol C Tables 4.2.6.8 and 6.1.1.4'
P P 0.1023 0.0942 'International Tables Vol C Tables 4.2.6.8 and 6.1.1.4'

loop_
_geom_angle_atom_site_label_1
_geom_angle_atom_site_label_2
_geom_angle_atom_site_label_3
_geom_angle
_geom_angle_site_symmetry_1
_geom_angle_site_symmetry_3
_geom_angle_publ_flag
N1 P1 C5 105.1(4) . . ?
N1 P1 C9 103.5(3) . . ?
C5 P1 C9 112.8(4) . . ?
N1 P1 C1 109.7(3) . . ?
C5 P1 C1 112.9(4) . . ?
C9 P1 C1 112.1(4) . . ?
C2 C1 C3 109.3(8) . . ?
C2 C1 C4 104.9(7) . . ?
C3 C1 C4 107.6(7) . . ?
C2 C1 P1 111.5(6) . . ?
C3 C1 P1 113.2(6) . . ?
C4 C1 P1 109.8(6) . . ?
C6 C5 C7 108.8(7) . . ?
C6 C5 C8 108.6(7) . . ?
C7 C5 C8 105.9(7) . . ?
C6 C5 P1 113.6(6) . . ?
C7 C5 P1 110.3(6) . . ?
C8 C5 P1 109.4(6) . . ?
C12 C9 C10 106.0(7) . . ?
C12 C9 C11 107.8(6) . . ?
C10 C9 C11 109.9(6) . . ?
C12 C9 P1 111.4(6) . . ?
C10 C9 P1 110.4(5) . . ?
C11 C9 P1 111.2(5) . . ?
O6 B1 O2 108.5(6) . . ?
O6 B1 O3 107.6(7) . . ?
O2 B1 O3 114.3(6) . . ?
O6 B1 O1 115.6(6) . . ?
O2 B1 O1 105.0(6) . . ?
O3 B1 O1 106.0(6) . . ?
O3 B2 O4 120.7(7) . . ?
O3 B2 O5 128.3(8) . . ?
O4 B2 O5 111.0(7) . . ?
O6 B3 O7 131.1(9) . . ?
O6 B3 O8 121.8(8) . . ?
O7 B3 O8 107.1(8) . . ?
C13 O1 B1 107.8(5) . . ?
C16 O2 B1 108.5(5) . . ?
B2 O3 B1 138.7(6) . . ?
B2 O4 C19 109.6(6) . . ?
B2 O5 C22 107.8(7) . . ?
B3 O6 B1 134.3(6) . . ?
B3 O7 C25 112.1(8) . . ?
B3 O8 C28 111.8(7) . . ?
O1 C13 C14 108.7(6) . . ?
O1 C13 C15 110.6(6) . . ?
C14 C13 C15 108.9(6) . . ?
O1 C13 C16 101.7(5) . . ?
C14 C13 C16 112.8(6) . . ?
C15 C13 C16 113.9(7) . . ?
O2 C16 C17 109.1(6) . . ?
O2 C16 C18 109.0(6) . . ?
C17 C16 C18 108.3(6) . . ?
O2 C16 C13 102.6(5) . . ?
C17 C16 C13 114.6(6) . . ?
C18 C16 C13 113.0(6) . . ?
O4 C19 C20 110.4(8) . . ?
O4 C19 C21 106.0(8) . . ?
C20 C19 C21 111.8(8) . . ?
O4 C19 C22 100.6(7) . . ?
C20 C19 C22 116.0(9) . . ?
C21 C19 C22 111.1(8) . . ?
O5 C22 C24 108.8(8) . . ?
O5 C22 C23 105.2(8) . . ?
C24 C22 C23 108.0(8) . . ?
O5 C22 C19 104.3(7) . . ?
C24 C22 C19 116.6(9) . . ?
C23 C22 C19 113.1(8) . . ?
O7 C25 C26 107.9(8) . . ?
O7 C25 C27 107.3(8) . . ?
C26 C25 C27 107.7(8) . . ?
O7 C25 C28 103.6(7) . . ?
C26 C25 C28 113.9(9) . . ?
C27 C25 C28 115.9(9) . . ?
O8 C28 C29 109.1(9) . . ?
O8 C28 C30 104.2(9) . . ?
C29 C28 C30 110.9(9) . . ?
O8 C28 C25 103.1(7) . . ?
C29 C28 C25 115.1(10) . . ?
C30 C28 C25 113.4(10) . . ?

loop_
_geom_bond_atom_site_label_1
_geom_bond_atom_site_label_2
_geom_bond_distance
_geom_bond_site_symmetry_2
_geom_bond_publ_flag
P1 N1 1.648(6) . ?
P1 C5 1.844(8) . ?
P1 C9 1.859(8) . ?
P1 C1 1.874(9) . ?
C1 C2 1.512(10) . ?
C1 C3 1.563(9) . ?
C1 C4 1.565(10) . ?
C5 C6 1.517(9) . ?
C5 C7 1.536(10) . ?
C5 C8 1.554(10) . ?
C9 C12 1.532(9) . ?
C9 C10 1.535(9) . ?
C9 C11 1.568(9) . ?
B1 O6 1.454(9) . ?
B1 O2 1.455(8) . ?
B1 O3 1.466(9) . ?
B1 O1 1.492(8) . ?
B2 O3 1.308(8) . ?
B2 O4 1.368(8) . ?
B2 O5 1.372(8) . ?
B3 O6 1.289(10) . ?
B3 O7 1.342(9) . ?
B3 O8 1.401(10) . ?
O1 C13 1.407(7) . ?
O2 C16 1.417(7) . ?
O4 C19 1.447(9) . ?
O5 C22 1.427(8) . ?
O7 C25 1.436(9) . ?
O8 C28 1.416(9) . ?
C13 C14 1.527(9) . ?
C13 C15 1.534(9) . ?
C13 C16 1.567(8) . ?
C16 C17 1.522(8) . ?
C16 C18 1.526(8) . ?
C19 C20 1.499(11) . ?
C19 C21 1.524(11) . ?
C19 C22 1.553(11) . ?
C22 C24 1.486(10) . ?
C22 C23 1.533(10) . ?
C25 C26 1.475(11) . ?
C25 C27 1.496(11) . ?
C25 C28 1.519(11) . ?
C28 C29 1.496(12) . ?
C28 C30 1.496(11) . ?
